data_7039464
loop_
_publ_author_name
'Powley, Samuel L.'
'Rosair, Georgina M.'
'Welch, Alan J.'

_publ_section_title
;
 Further studies of the Enhanced Structural Carborane Effect:
 tricarbonylruthenium and related derivatives of benzocarborane,
 dihydrobenzocarborane and biphenylcarborane.
;
_journal_issue 29
_journal_name_full 'Dalton transactions (Cambridge, England : 2003)'
_journal_page_first 11742
_journal_page_last 11752
_journal_paper_doi 10.1039/c6dt01888b
_journal_volume 45
_journal_year 2016
_chemical_formula_moiety 'C11 H24 B9 O2 P Ru'
_chemical_formula_sum 'C11 H24 B9 O2 P Ru'
_chemical_formula_weight 417.63
_space_group_crystal_system monoclinic
_space_group_IT_number 7
_space_group_name_Hall 'P -2yac'
_space_group_name_H-M_alt 'P 1 n 1'
_symmetry_space_group_name_Hall 'P -2yac'
_symmetry_space_group_name_H-M 'P 1 n 1'
_atom_sites_solution_hydrogens mixed
_audit_creation_date 2016-01-19
_audit_creation_method
;
Olex2 1.2
(compiled 2015.09.30 svn.r3233 for OlexSys, GUI svn.r5103)
;
_audit_update_record
;
2016-05-12 deposited with the CCDC.
2016-06-07 downloaded from the CCDC.
;
_cell_angle_alpha 90
_cell_angle_beta 103.45(2)
_cell_angle_gamma 90
_cell_formula_units_Z 2
_cell_length_a 7.671(6)
_cell_length_b 13.332(10)
_cell_length_c 9.525(8)
_cell_measurement_reflns_used 7066
_cell_measurement_temperature 100.0
_cell_measurement_theta_max 32.653
_cell_measurement_theta_min 2.689
_cell_volume 947.4(13)
_computing_cell_refinement 'SAINT v7.68A (Bruker, 2009)'
_computing_data_reduction 'SAINT v7.68A (Bruker, 2009)'
_computing_molecular_graphics 'Olex2 (Dolomanov et al., 2009)'
_computing_publication_material 'Olex2 (Dolomanov et al., 2009)'
_computing_structure_refinement 'XL (Sheldrick, 2008)'
_computing_structure_solution 'XS (Sheldrick, 2008)'
_diffrn_ambient_temperature 100.0
_diffrn_detector_area_resol_mean 8
_diffrn_measured_fraction_theta_full 0.999
_diffrn_measured_fraction_theta_max 0.990
_diffrn_measurement_device_type 'Bruker SMART APEX CCD area detector'
_diffrn_measurement_method '\w and \f scans'
_diffrn_radiation_monochromator graphite
_diffrn_radiation_type MoK\a
_diffrn_radiation_wavelength 0.71073
_diffrn_reflns_av_R_equivalents 0.0470
_diffrn_reflns_av_unetI/netI 0.0566
_diffrn_reflns_Laue_measured_fraction_full 0.999
_diffrn_reflns_Laue_measured_fraction_max 0.990
_diffrn_reflns_limit_h_max 12
_diffrn_reflns_limit_h_min -12
_diffrn_reflns_limit_k_max 21
_diffrn_reflns_limit_k_min -18
_diffrn_reflns_limit_l_max 13
_diffrn_reflns_limit_l_min -15
_diffrn_reflns_number 28499
_diffrn_reflns_point_group_measured_fraction_full 0.969
_diffrn_reflns_point_group_measured_fraction_max 0.883
_diffrn_reflns_theta_full 26.000
_diffrn_reflns_theta_max 34.925
_diffrn_reflns_theta_min 3.056
_diffrn_source 'sealed tube'
_diffrn_standards_number 0
_exptl_absorpt_coefficient_mu 0.911
_exptl_absorpt_correction_T_max 0.7469
_exptl_absorpt_correction_T_min 0.6498
_exptl_absorpt_correction_type multi-scan
_exptl_absorpt_process_details
;
SADABS-2008/1 (Bruker,2008) was used for absorption correction.
wR2(int) was 0.0663 before and 0.0544 after correction.
The Ratio of minimum to maximum transmission is 0.8700.
The \l/2 correction factor is 0.0015.
;
_exptl_crystal_colour colourless
_exptl_crystal_colour_primary colourless
_exptl_crystal_density_diffrn 1.464
_exptl_crystal_description BLOCK
_exptl_crystal_F_000 420
_exptl_crystal_size_max 0.34
_exptl_crystal_size_mid 0.2
_exptl_crystal_size_min 0.12
_refine_diff_density_max 0.516
_refine_diff_density_min -0.744
_refine_diff_density_rms 0.101
_refine_ls_abs_structure_details
;
 Flack x determined using 2470 quotients [(I+)-(I-)]/[(I+)+(I-)]
 (Parsons, Flack and Wagner, Acta Cryst. B69 (2013) 249-259).
;
_refine_ls_abs_structure_Flack 0.01(2)
_refine_ls_extinction_method none
_refine_ls_goodness_of_fit_ref 1.012
_refine_ls_hydrogen_treatment mixed
_refine_ls_matrix_type full
_refine_ls_number_parameters 247
_refine_ls_number_reflns 7350
_refine_ls_number_restraints 2
_refine_ls_restrained_S_all 1.011
_refine_ls_R_factor_all 0.0408
_refine_ls_R_factor_gt 0.0332
_refine_ls_shift/su_max 0.000
_refine_ls_shift/su_mean 0.000
_refine_ls_structure_factor_coef Fsqd
_refine_ls_weighting_details 'w=1/[\s^2^(Fo^2^)+(0.0199P)^2^] where P=(Fo^2^+2Fc^2^)/3'
_refine_ls_weighting_scheme calc
_refine_ls_wR_factor_gt 0.0532
_refine_ls_wR_factor_ref 0.0554
_reflns_Friedel_coverage 0.779
_reflns_Friedel_fraction_full 0.940
_reflns_Friedel_fraction_max 0.775
_reflns_number_gt 6472
_reflns_number_total 7350
_reflns_threshold_expression 'I > 2\s(I)'
_cod_data_source_file c6dt01888b2.cif
_cod_data_source_block 5393
_cod_depositor_comments 'Adding full bibliography for 7039461--7039468.cif.'
_cod_original_cell_volume 947.5(13)
_cod_database_code 7039464
_shelxl_version_number 2014/6
_shelx_space_group_comment
;
The symmetry employed for this shelxl refinement is uniquely defined
by the following loop, which should always be used as a source of
symmetry information in preference to the above space-group names.
They are only intended as comments.
;
_shelx_estimated_absorpt_t_max 0.899
_shelx_estimated_absorpt_t_min 0.747
_olex2_refinement_description
;
1. Fixed Uiso
 At 1.2 times of:
  All B(H) groups, All C(H) groups, All C(H,H) groups
 At 1.5 times of:
  All C(H,H,H) groups
2.a Secondary CH2 refined with riding coordinates:
 C3(H3A,H3B), C6(H6A,H6B)
2.b Aromatic/amide H refined with riding coordinates:
 C4(H4A), C5(H5A)
2.c Idealised Me refined as rotating group:
 C10(H10A,H10B,H10C), C11(H11A,H11B,H11C), C12(H12A,H12B,H12C)
;
_olex2_submission_special_instructions 'No special instructions were received'

loop_
_space_group_symop_operation_xyz
'x, y, z'
'x+1/2, -y, z+1/2'

loop_
_atom_site_label
_atom_site_type_symbol
_atom_site_fract_x
_atom_site_fract_y
_atom_site_fract_z
_atom_site_U_iso_or_equiv
_atom_site_adp_type
_atom_site_occupancy
_atom_site_site_symmetry_order
_atom_site_calc_flag
_atom_site_refinement_flags_posn
C1 C 0.7245(4) 0.3773(2) 0.2701(3) 0.0100(5) Uani 1 1 d .
P1 P 0.53377(10) 0.11431(5) 0.49725(7) 0.01196(13) Uani 1 1 d .
C2 C 0.5313(4) 0.3181(2) 0.2037(3) 0.0105(5) Uani 1 1 d .
C3 C 0.3561(4) 0.3696(2) 0.2138(3) 0.0127(5) Uani 1 1 d .
H3A H 0.2799 0.3775 0.1151 0.015 Uiso 1 1 calc R
H3B H 0.2914 0.3255 0.2682 0.015 Uiso 1 1 calc R
Ru3 Ru 0.67454(5) 0.25407(2) 0.42377(4) 0.00855(4) Uani 1 1 d .
B4 B 0.9000(4) 0.2927(2) 0.3150(3) 0.0117(5) Uani 1 1 d .
H4 H 1.031(4) 0.316(2) 0.394(3) 0.014 Uiso 1 1 d R
C4 C 0.3804(4) 0.4714(2) 0.2860(3) 0.0150(5) Uani 1 1 d .
H4A H 0.2744 0.5052 0.2949 0.018 Uiso 1 1 calc R
B5 B 0.8650(4) 0.3655(2) 0.1524(3) 0.0123(6) Uani 1 1 d .
H5 H 0.956(4) 0.425(2) 0.148(3) 0.015 Uiso 1 1 d R
C5 C 0.5340(4) 0.5185(2) 0.3382(3) 0.0148(5) Uani 1 1 d .
H5A H 0.5265 0.5825 0.3803 0.018 Uiso 1 1 calc R
B6 B 0.6338(4) 0.3828(2) 0.0842(3) 0.0118(5) Uani 1 1 d .
H6 H 0.574(4) 0.455(2) 0.048(3) 0.014 Uiso 1 1 d R
C6 C 0.7196(4) 0.4810(2) 0.3376(3) 0.0128(5) Uani 1 1 d .
H6A H 0.7915 0.4789 0.4383 0.015 Uiso 1 1 calc R
H6B H 0.7773 0.5297 0.2842 0.015 Uiso 1 1 calc R
B7 B 0.5637(4) 0.1900(2) 0.1989(3) 0.0118(5) Uani 1 1 d .
H7 H 0.441(4) 0.141(2) 0.195(3) 0.014 Uiso 1 1 d R
B8 B 0.8031(5) 0.1671(2) 0.2664(3) 0.0116(6) Uani 1 1 d .
H8 H 0.865(4) 0.094(2) 0.308(3) 0.014 Uiso 1 1 d R
B9 B 0.9122(5) 0.2348(2) 0.1472(3) 0.0126(6) Uani 1 1 d .
H9 H 1.041(4) 0.205(3) 0.136(3) 0.015 Uiso 1 1 d R
B10 B 0.7469(5) 0.2910(2) 0.0046(3) 0.0136(6) Uani 1 1 d .
H10 H 0.763(4) 0.305(2) -0.108(3) 0.016 Uiso 1 1 d R
C10 C 0.2903(4) 0.1203(2) 0.4483(3) 0.0177(6) Uani 1 1 d .
H10A H 0.2491 0.1256 0.3432 0.027 Uiso 1 1 calc GR
H10B H 0.2499 0.1790 0.4938 0.027 Uiso 1 1 calc GR
H10C H 0.2408 0.0593 0.4816 0.027 Uiso 1 1 calc GR
B11 B 0.5324(5) 0.2650(2) 0.0387(3) 0.0134(6) Uani 1 1 d .
H11 H 0.399(5) 0.257(2) -0.039(4) 0.016 Uiso 1 1 d R
C11 C 0.5796(5) 0.0968(2) 0.6926(3) 0.0214(6) Uani 1 1 d .
H11A H 0.5437 0.1571 0.7375 0.032 Uiso 1 1 calc GR
H11B H 0.7081 0.0849 0.7303 0.032 Uiso 1 1 calc GR
H11C H 0.5117 0.0390 0.7147 0.032 Uiso 1 1 calc GR
B12 B 0.7035(4) 0.1722(2) 0.0767(3) 0.0134(6) Uani 1 1 d .
H12 H 0.695(4) 0.102(2) 0.017(3) 0.016 Uiso 1 1 d R
C12 C 0.5920(4) -0.0075(2) 0.4347(3) 0.0188(6) Uani 1 1 d .
H12A H 0.7197 -0.0207 0.4742 0.028 Uiso 1 1 calc GR
H12B H 0.5670 -0.0077 0.3290 0.028 Uiso 1 1 calc GR
H12C H 0.5206 -0.0598 0.4672 0.028 Uiso 1 1 calc GR
C31 C 0.8673(4) 0.2343(2) 0.5864(3) 0.0163(6) Uani 1 1 d .
O31 O 0.9900(3) 0.2215(2) 0.6788(2) 0.0265(5) Uani 1 1 d .
C32 C 0.5466(4) 0.3285(2) 0.5432(3) 0.0135(5) Uani 1 1 d .
O32 O 0.4712(3) 0.36656(16) 0.6188(2) 0.0231(5) Uani 1 1 d .

loop_
_atom_site_aniso_label
_atom_site_aniso_U_11
_atom_site_aniso_U_22
_atom_site_aniso_U_33
_atom_site_aniso_U_23
_atom_site_aniso_U_13
_atom_site_aniso_U_12
C1 0.0081(12) 0.0100(12) 0.0121(10) 0.0002(8) 0.0026(9) -0.0014(10)
P1 0.0140(3) 0.0109(3) 0.0112(3) 0.0020(2) 0.0034(2) 0.0001(3)
C2 0.0094(12) 0.0121(12) 0.0097(10) -0.0006(8) 0.0015(9) 0.0013(10)
C3 0.0082(12) 0.0139(12) 0.0160(11) 0.0021(9) 0.0024(9) 0.0011(10)
Ru3 0.00912(8) 0.00826(7) 0.00826(6) -0.00019(9) 0.00198(5) 0.00010(10)
B4 0.0121(15) 0.0105(13) 0.0131(12) 0.0002(10) 0.0038(11) 0.0011(12)
C4 0.0134(14) 0.0156(13) 0.0171(12) 0.0014(9) 0.0056(10) 0.0065(11)
B5 0.0127(15) 0.0124(14) 0.0127(12) 0.0008(11) 0.0047(11) -0.0014(12)
C5 0.0186(14) 0.0097(12) 0.0167(12) -0.0013(9) 0.0051(10) 0.0029(11)
B6 0.0118(14) 0.0135(14) 0.0104(11) 0.0018(10) 0.0032(10) -0.0010(11)
C6 0.0120(13) 0.0092(12) 0.0180(12) -0.0026(9) 0.0048(10) -0.0018(10)
B7 0.0128(15) 0.0098(13) 0.0125(12) -0.0015(9) 0.0021(10) 0.0001(11)
B8 0.0104(15) 0.0127(14) 0.0118(12) -0.0009(10) 0.0026(11) 0.0014(11)
B9 0.0136(15) 0.0108(14) 0.0142(12) -0.0008(10) 0.0047(11) -0.0004(11)
B10 0.0153(16) 0.0141(14) 0.0118(12) -0.0003(10) 0.0038(11) 0.0000(12)
C10 0.0150(14) 0.0148(14) 0.0241(13) 0.0036(10) 0.0062(11) -0.0008(11)
B11 0.0152(15) 0.0141(14) 0.0110(11) -0.0002(10) 0.0032(10) -0.0021(12)
C11 0.0277(18) 0.0224(15) 0.0135(12) 0.0060(10) 0.0034(11) -0.0044(13)
B12 0.0159(16) 0.0132(14) 0.0117(12) -0.0022(10) 0.0048(11) -0.0016(12)
C12 0.0211(16) 0.0115(13) 0.0243(14) 0.0028(10) 0.0068(12) 0.0005(11)
C31 0.0163(14) 0.0189(14) 0.0131(11) 0.0004(10) 0.0022(10) -0.0015(11)
O31 0.0181(12) 0.0424(14) 0.0163(10) 0.0047(9) -0.0017(9) 0.0014(10)
C32 0.0178(15) 0.0109(12) 0.0116(11) 0.0019(9) 0.0033(10) -0.0008(11)
O32 0.0331(14) 0.0187(11) 0.0222(11) -0.0005(9) 0.0158(10) 0.0052(10)

loop_
_atom_type_symbol
_atom_type_description
_atom_type_scat_dispersion_real
_atom_type_scat_dispersion_imag
_atom_type_scat_source
C C 0.0033 0.0016 'International Tables Vol C Tables 4.2.6.8 and 6.1.1.4'
H H 0.0000 0.0000 'International Tables Vol C Tables 4.2.6.8 and 6.1.1.4'
B B 0.0013 0.0007 'International Tables Vol C Tables 4.2.6.8 and 6.1.1.4'
O O 0.0106 0.0060 'International Tables Vol C Tables 4.2.6.8 and 6.1.1.4'
P P 0.1023 0.0942 'International Tables Vol C Tables 4.2.6.8 and 6.1.1.4'
Ru Ru -1.2594 0.8363 'International Tables Vol C Tables 4.2.6.8 and 6.1.1.4'

loop_
_geom_angle_atom_site_label_1
_geom_angle_atom_site_label_2
_geom_angle_atom_site_label_3
_geom_angle
C2 C1 Ru3 68.73(13)
C2 C1 B4 110.9(2)
C2 C1 B5 110.0(2)
C2 C1 B6 61.71(16)
B4 C1 Ru3 67.12(14)
B4 C1 B5 62.37(17)
B4 C1 B6 112.4(2)
B5 C1 Ru3 124.73(17)
B5 C1 B6 60.62(18)
B6 C1 Ru3 126.24(17)
C6 C1 C2 118.7(2)
C6 C1 Ru3 110.83(17)
C6 C1 B4 125.4(2)
C6 C1 B5 115.7(2)
C6 C1 B6 110.2(2)
C10 P1 Ru3 113.98(10)
C10 P1 C11 102.11(14)
C10 P1 C12 105.68(14)
C11 P1 Ru3 114.42(11)
C12 P1 Ru3 116.54(11)
C12 P1 C11 102.45(15)
C1 C2 Ru3 68.58(12)
C1 C2 B6 61.35(17)
C1 C2 B7 110.9(2)
C1 C2 B11 110.3(2)
C3 C2 C1 118.6(2)
C3 C2 Ru3 110.48(16)
C3 C2 B6 110.7(2)
C3 C2 B7 125.3(2)
C3 C2 B11 115.6(2)
B6 C2 Ru3 125.78(18)
B7 C2 Ru3 67.34(13)
B7 C2 B6 112.37(19)
B11 C2 Ru3 125.25(18)
B11 C2 B6 60.83(17)
B11 C2 B7 62.59(16)
C2 C3 H3A 108.7
C2 C3 H3B 108.7
H3A C3 H3B 107.6
C4 C3 C2 114.4(2)
C4 C3 H3A 108.7
C4 C3 H3B 108.7
C1 Ru3 P1 156.80(7)
C1 Ru3 C2 42.69(10)
C1 Ru3 B8 77.48(12)
C2 Ru3 P1 114.41(8)
B4 Ru3 C1 44.60(10)
B4 Ru3 P1 140.33(8)
B4 Ru3 C2 75.67(11)
B4 Ru3 B7 79.26(12)
B4 Ru3 B8 47.72(12)
B7 Ru3 C1 75.49(11)
B7 Ru3 P1 83.42(9)
B7 Ru3 C2 44.39(11)
B7 Ru3 B8 47.08(12)
B8 Ru3 P1 95.26(10)
B8 Ru3 C2 77.16(12)
C31 Ru3 C1 114.04(12)
C31 Ru3 P1 88.37(10)
C31 Ru3 C2 156.35(11)
C31 Ru3 B4 82.67(13)
C31 Ru3 B7 140.01(12)
C31 Ru3 B8 95.27(13)
C31 Ru3 C32 89.81(14)
C32 Ru3 C1 100.98(12)
C32 Ru3 P1 84.28(10)
C32 Ru3 C2 98.37(12)
C32 Ru3 B4 133.96(13)
C32 Ru3 B7 127.87(13)
C32 Ru3 B8 174.89(13)
C1 B4 Ru3 68.28(14)
C1 B4 H4 119.6(17)
C1 B4 B5 58.85(17)
C1 B4 B8 106.5(2)
C1 B4 B9 105.0(2)
Ru3 B4 H4 114.0(16)
B5 B4 Ru3 122.6(2)
B5 B4 H4 110.4(16)
B5 B4 B8 107.7(2)
B5 B4 B9 59.52(17)
B8 B4 Ru3 66.70(14)
B8 B4 H4 130.7(17)
B9 B4 Ru3 120.73(19)
B9 B4 H4 118.7(16)
B9 B4 B8 59.25(17)
C3 C4 H4A 116.5
C5 C4 C3 126.9(3)
C5 C4 H4A 116.5
C1 B5 B4 58.78(17)
C1 B5 H5 118.1(17)
C1 B5 B6 60.08(17)
C1 B5 B9 105.5(2)
C1 B5 B10 106.4(2)
B4 B5 H5 118.0(17)
B6 B5 B4 109.0(2)
B6 B5 H5 120.3(17)
B6 B5 B9 108.2(2)
B6 B5 B10 59.90(18)
B9 B5 B4 60.32(17)
B9 B5 H5 125.9(17)
B9 B5 B10 60.28(18)
B10 B5 B4 109.1(2)
B10 B5 H5 126.8(17)
C4 C5 H5A 116.6
C4 C5 C6 126.7(3)
C6 C5 H5A 116.6
C1 B6 C2 56.95(15)
C1 B6 B5 59.30(16)
C1 B6 H6 113.6(16)
C1 B6 B10 106.6(2)
C1 B6 B11 105.1(2)
C2 B6 B5 105.2(2)
C2 B6 H6 115.0(17)
C2 B6 B10 106.1(2)
C2 B6 B11 58.81(17)
B5 B6 H6 123.3(17)
B5 B6 B10 60.92(18)
B5 B6 B11 108.9(2)
B10 B6 H6 133.4(16)
B11 B6 H6 125.5(17)
B11 B6 B10 60.71(19)
C1 C6 H6A 108.6
C1 C6 H6B 108.6
C5 C6 C1 114.6(2)
C5 C6 H6A 108.6
C5 C6 H6B 108.6
H6A C6 H6B 107.6
C2 B7 Ru3 68.27(13)
C2 B7 H7 116.7(16)
C2 B7 B8 107.2(2)
C2 B7 B11 58.66(16)
C2 B7 B12 105.2(2)
Ru3 B7 H7 112.0(15)
B8 B7 Ru3 66.84(14)
B8 B7 H7 132.1(16)
B11 B7 Ru3 122.56(19)
B11 B7 H7 110.2(16)
B11 B7 B8 108.5(2)
B12 B7 Ru3 121.1(2)
B12 B7 H7 121.2(15)
B12 B7 B8 59.71(18)
B12 B7 B11 59.83(18)
Ru3 B8 H8 114.7(15)
B4 B8 Ru3 65.58(14)
B4 B8 H8 126.2(17)
B7 B8 Ru3 66.08(14)
B7 B8 B4 104.5(2)
B7 B8 H8 125.4(17)
B9 B8 Ru3 119.52(19)
B9 B8 B4 59.01(17)
B9 B8 B7 105.7(2)
B9 B8 H8 116.3(16)
B12 B8 Ru3 119.5(2)
B12 B8 B4 105.8(2)
B12 B8 B7 58.70(17)
B12 B8 H8 116.1(16)
B12 B8 B9 59.84(18)
B4 B9 B8 61.74(18)
B4 B9 H9 118.6(17)
B5 B9 B4 60.16(17)
B5 B9 B8 110.2(2)
B5 B9 H9 123.7(18)
B5 B9 B10 59.99(18)
B5 B9 B12 107.2(2)
B8 B9 H9 116.1(17)
B10 B9 B4 108.7(2)
B10 B9 B8 109.7(2)
B10 B9 H9 125.1(16)
B12 B9 B4 107.9(2)
B12 B9 B8 59.83(18)
B12 B9 H9 122.8(18)
B12 B9 B10 59.89(19)
B5 B10 B9 59.73(18)
B5 B10 H10 121.1(17)
B5 B10 B12 107.2(2)
B6 B10 B5 59.18(18)
B6 B10 B9 107.2(2)
B6 B10 H10 118.1(17)
B6 B10 B11 59.42(17)
B6 B10 B12 107.1(2)
B9 B10 H10 125.3(17)
B11 B10 B5 106.5(2)
B11 B10 B9 107.5(2)
B11 B10 H10 120.9(17)
B11 B10 B12 59.71(18)
B12 B10 B9 60.05(18)
B12 B10 H10 125.5(17)
P1 C10 H10A 109.5
P1 C10 H10B 109.5
P1 C10 H10C 109.5
H10A C10 H10B 109.5
H10A C10 H10C 109.5
H10B C10 H10C 109.5
C2 B11 B6 60.36(16)
C2 B11 B7 58.75(17)
C2 B11 B10 106.6(2)
C2 B11 H11 116.2(19)
C2 B11 B12 105.1(2)
B6 B11 B7 108.9(2)
B6 B11 B10 59.87(18)
B6 B11 H11 121.8(15)
B6 B11 B12 107.9(2)
B7 B11 H11 115.6(17)
B10 B11 B7 108.5(2)
B10 B11 H11 129.6(19)
B12 B11 B7 59.53(17)
B12 B11 B10 60.29(19)
B12 B11 H11 126.1(16)
P1 C11 H11A 109.5
P1 C11 H11B 109.5
P1 C11 H11C 109.5
H11A C11 H11B 109.5
H11A C11 H11C 109.5
H11B C11 H11C 109.5
B7 B12 B8 61.59(18)
B7 B12 B9 108.4(2)
B7 B12 B10 109.1(2)
B7 B12 B11 60.65(18)
B7 B12 H12 119.2(16)
B8 B12 B9 60.33(18)
B8 B12 H12 117.3(17)
B9 B12 H12 122.5(17)
B10 B12 B8 110.2(2)
B10 B12 B9 60.06(18)
B10 B12 H12 123.5(16)
B11 B12 B8 110.7(2)
B11 B12 B9 107.7(2)
B11 B12 B10 60.00(18)
B11 B12 H12 122.4(17)
P1 C12 H12A 109.5
P1 C12 H12B 109.5
P1 C12 H12C 109.5
H12A C12 H12B 109.5
H12A C12 H12C 109.5
H12B C12 H12C 109.5
O31 C31 Ru3 175.8(3)
O32 C32 Ru3 175.4(2)

loop_
_geom_bond_atom_site_label_1
_geom_bond_atom_site_label_2
_geom_bond_distance
C1 C2 1.669(4)
C1 Ru3 2.291(3)
C1 B4 1.732(4)
C1 B5 1.733(4)
C1 B6 1.747(4)
C1 C6 1.529(4)
P1 Ru3 2.3408(14)
P1 C10 1.819(3)
P1 C11 1.826(3)
P1 C12 1.822(3)
C2 C3 1.533(4)
C2 Ru3 2.294(3)
C2 B6 1.753(4)
C2 B7 1.727(4)
C2 B11 1.726(4)
C3 H3A 0.9900
C3 H3B 0.9900
C3 C4 1.513(4)
Ru3 B4 2.272(3)
Ru3 B7 2.278(3)
Ru3 B8 2.292(3)
Ru3 C31 1.895(3)
Ru3 C32 1.940(3)
B4 H4 1.15(3)
B4 B5 1.794(4)
B4 B8 1.846(5)
B4 B9 1.797(4)
C4 H4A 0.9500
C4 C5 1.325(4)
B5 H5 1.07(3)
B5 B6 1.756(5)
B5 B9 1.783(4)
B5 B10 1.787(4)
C5 H5A 0.9500
C5 C6 1.511(4)
B6 H6 1.09(3)
B6 B10 1.769(5)
B6 B11 1.761(4)
C6 H6A 0.9900
C6 H6B 0.9900
B7 H7 1.14(3)
B7 B8 1.825(5)
B7 B11 1.793(4)
B7 B12 1.773(4)
B8 H8 1.12(3)
B8 B9 1.801(4)
B8 B12 1.792(4)
B9 H9 1.09(3)
B9 B10 1.793(5)
B9 B12 1.792(5)
B10 H10 1.12(3)
B10 B11 1.784(5)
B10 B12 1.789(5)
C10 H10A 0.9800
C10 H10B 0.9800
C10 H10C 0.9800
B11 H11 1.12(4)
B11 B12 1.779(5)
C11 H11A 0.9800
C11 H11B 0.9800
C11 H11C 0.9800
B12 H12 1.08(3)
C12 H12A 0.9800
C12 H12B 0.9800
C12 H12C 0.9800
C31 O31 1.142(4)
C32 O32 1.141(3)

loop_
_geom_torsion_atom_site_label_1
_geom_torsion_atom_site_label_2
_geom_torsion_atom_site_label_3
_geom_torsion_atom_site_label_4
_geom_torsion
C1 C2 C3 C4 -0.2(3)
C1 C2 B6 B5 36.12(19)
C1 C2 B6 B10 99.6(2)
C1 C2 B6 B11 139.3(2)
C1 C2 B7 Ru3 54.33(15)
C1 C2 B7 B8 -1.2(2)
C1 C2 B7 B11 -102.7(2)
C1 C2 B7 B12 -63.6(2)
C1 C2 B11 B6 -37.6(2)
C1 C2 B11 B7 103.7(2)
C1 C2 B11 B10 1.8(3)
C1 C2 B11 B12 64.7(3)
C1 B4 B5 B6 -34.3(2)
C1 B4 B5 B9 -134.9(2)
C1 B4 B5 B10 -98.1(2)
C1 B4 B8 Ru3 -56.77(16)
C1 B4 B8 B7 -2.0(2)
C1 B4 B8 B9 97.9(2)
C1 B4 B8 B12 59.0(2)
C1 B4 B9 B5 38.9(2)
C1 B4 B9 B8 -100.6(2)
C1 B4 B9 B10 2.3(3)
C1 B4 B9 B12 -61.2(3)
C1 B5 B6 C2 -35.07(18)
C1 B5 B6 B10 -135.3(2)
C1 B5 B6 B11 -96.8(2)
C1 B5 B9 B4 -39.0(2)
C1 B5 B9 B8 -1.3(3)
C1 B5 B9 B10 100.3(2)
C1 B5 B9 B12 62.1(3)
C1 B5 B10 B6 39.47(19)
C1 B5 B10 B9 -98.8(2)
C1 B5 B10 B11 2.1(3)
C1 B5 B10 B12 -60.6(3)
C1 B6 B10 B5 -39.14(19)
C1 B6 B10 B9 -2.2(3)
C1 B6 B10 B11 98.4(2)
C1 B6 B10 B12 61.0(3)
C1 B6 B11 C2 34.48(19)
C1 B6 B11 B7 0.1(3)
C1 B6 B11 B10 -100.8(2)
C1 B6 B11 B12 -63.0(2)
C2 C1 B4 Ru3 -54.38(16)
C2 C1 B4 B5 102.4(2)
C2 C1 B4 B8 1.4(2)
C2 C1 B4 B9 63.2(2)
C2 C1 B5 B4 -103.7(2)
C2 C1 B5 B6 38.3(2)
C2 C1 B5 B9 -64.0(3)
C2 C1 B5 B10 -1.1(3)
C2 C1 B6 B5 -138.6(2)
C2 C1 B6 B10 -98.7(2)
C2 C1 B6 B11 -35.3(2)
C2 C1 C6 C5 0.8(3)
C2 C3 C4 C5 0.6(4)
C2 B6 B10 B5 -98.7(2)
C2 B6 B10 B9 -61.7(3)
C2 B6 B10 B11 38.77(19)
C2 B6 B10 B12 1.4(3)
C2 B6 B11 B7 -34.4(2)
C2 B6 B11 B10 -135.3(2)
C2 B6 B11 B12 -97.5(2)
C2 B7 B8 Ru3 56.38(15)
C2 B7 B8 B4 1.9(2)
C2 B7 B8 B9 -59.4(2)
C2 B7 B8 B12 -97.9(2)
C2 B7 B11 B6 35.1(2)
C2 B7 B11 B10 98.6(2)
C2 B7 B11 B12 135.2(2)
C2 B7 B12 B8 101.3(2)
C2 B7 B12 B9 61.9(3)
C2 B7 B12 B10 -2.0(3)
C2 B7 B12 B11 -38.58(19)
C2 B11 B12 B7 38.6(2)
C2 B11 B12 B8 1.3(3)
C2 B11 B12 B9 -62.9(2)
C2 B11 B12 B10 -100.8(2)
C3 C2 B6 C1 112.1(2)
C3 C2 B6 B5 148.3(2)
C3 C2 B6 B10 -148.2(2)
C3 C2 B6 B11 -108.5(2)
C3 C2 B7 Ru3 -99.7(2)
C3 C2 B7 B8 -155.2(2)
C3 C2 B7 B11 103.2(3)
C3 C2 B7 B12 142.4(2)
C3 C2 B11 B6 100.4(3)
C3 C2 B11 B7 -118.3(3)
C3 C2 B11 B10 139.8(2)
C3 C2 B11 B12 -157.3(2)
C3 C4 C5 C6 -0.1(5)
Ru3 C1 C2 C3 102.4(2)
Ru3 C1 C2 B6 -158.43(17)
Ru3 C1 C2 B7 -53.64(15)
Ru3 C1 C2 B11 -121.06(19)
Ru3 C1 B4 B5 156.76(17)
Ru3 C1 B4 B8 55.79(16)
Ru3 C1 B4 B9 117.6(2)
Ru3 C1 B5 B4 -26.3(2)
Ru3 C1 B5 B6 115.8(2)
Ru3 C1 B5 B9 13.4(3)
Ru3 C1 B5 B10 76.4(3)
Ru3 C1 B6 C2 25.14(19)
Ru3 C1 B6 B5 -113.4(2)
Ru3 C1 B6 B10 -73.5(3)
Ru3 C1 B6 B11 -10.2(3)
Ru3 C1 C6 C5 -75.6(2)
Ru3 C2 C3 C4 75.8(2)
Ru3 C2 B6 C1 -24.95(19)
Ru3 C2 B6 B5 11.2(3)
Ru3 C2 B6 B10 74.7(2)
Ru3 C2 B6 B11 114.4(2)
Ru3 C2 B7 B8 -55.51(15)
Ru3 C2 B7 B11 -157.07(19)
Ru3 C2 B7 B12 -117.9(2)
Ru3 C2 B11 B6 -115.2(2)
Ru3 C2 B11 B7 26.1(2)
Ru3 C2 B11 B10 -75.8(3)
Ru3 C2 B11 B12 -12.8(3)
Ru3 B4 B5 C1 25.80(19)
Ru3 B4 B5 B6 -8.5(3)
Ru3 B4 B5 B9 -109.1(2)
Ru3 B4 B5 B10 -72.3(3)
Ru3 B4 B8 B7 54.75(16)
Ru3 B4 B8 B9 154.65(19)
Ru3 B4 B8 B12 115.8(2)
Ru3 B4 B9 B5 112.2(2)
Ru3 B4 B9 B8 -27.2(2)
Ru3 B4 B9 B10 75.6(3)
Ru3 B4 B9 B12 12.2(3)
Ru3 B7 B8 B4 -54.44(15)
Ru3 B7 B8 B9 -115.8(2)
Ru3 B7 B8 B12 -154.30(19)
Ru3 B7 B11 C2 -25.4(2)
Ru3 B7 B11 B6 9.6(3)
Ru3 B7 B11 B10 73.2(3)
Ru3 B7 B11 B12 109.8(2)
Ru3 B7 B12 B8 27.8(2)
Ru3 B7 B12 B9 -11.6(3)
Ru3 B7 B12 B10 -75.5(3)
Ru3 B7 B12 B11 -112.1(2)
Ru3 B8 B9 B4 26.6(2)
Ru3 B8 B9 B5 -10.3(3)
Ru3 B8 B9 B10 -74.6(3)
Ru3 B8 B9 B12 -109.1(2)
Ru3 B8 B12 B7 -27.1(2)
Ru3 B8 B12 B9 109.0(2)
Ru3 B8 B12 B10 74.3(3)
Ru3 B8 B12 B11 9.8(3)
B4 C1 C2 C3 155.9(2)
B4 C1 C2 Ru3 53.48(16)
B4 C1 C2 B6 -104.9(2)
B4 C1 C2 B7 -0.2(3)
B4 C1 C2 B11 -67.6(2)
B4 C1 B5 B6 142.0(2)
B4 C1 B5 B9 39.7(2)
B4 C1 B5 B10 102.7(2)
B4 C1 B6 C2 102.5(2)
B4 C1 B6 B5 -36.1(2)
B4 C1 B6 B10 3.8(3)
B4 C1 B6 B11 67.2(3)
B4 C1 C6 C5 -151.7(2)
B4 B5 B6 C1 33.8(2)
B4 B5 B6 C2 -1.3(3)
B4 B5 B6 B10 -101.5(2)
B4 B5 B6 B11 -63.0(3)
B4 B5 B9 B8 37.6(2)
B4 B5 B9 B10 139.3(2)
B4 B5 B9 B12 101.1(2)
B4 B5 B10 B6 101.4(2)
B4 B5 B10 B9 -36.8(2)
B4 B5 B10 B11 64.1(3)
B4 B5 B10 B12 1.4(3)
B4 B8 B9 B5 -36.9(2)
B4 B8 B9 B10 -101.2(2)
B4 B8 B9 B12 -135.7(2)
B4 B8 B12 B7 -97.6(2)
B4 B8 B12 B9 38.5(2)
B4 B8 B12 B10 3.8(3)
B4 B8 B12 B11 -60.7(3)
B4 B9 B10 B5 36.7(2)
B4 B9 B10 B6 -0.1(3)
B4 B9 B10 B11 -62.6(3)
B4 B9 B10 B12 -100.3(2)
B4 B9 B12 B7 -0.3(3)
B4 B9 B12 B8 -40.3(2)
B4 B9 B12 B10 101.7(2)
B4 B9 B12 B11 63.8(3)
C4 C5 C6 C1 -0.6(4)
B5 C1 C2 C3 -137.1(2)
B5 C1 C2 Ru3 120.57(19)
B5 C1 C2 B6 -37.9(2)
B5 C1 C2 B7 66.9(2)
B5 C1 C2 B11 -0.5(3)
B5 C1 B4 Ru3 -156.76(17)
B5 C1 B4 B8 -101.0(2)
B5 C1 B4 B9 -39.2(2)
B5 C1 B6 C2 138.6(2)
B5 C1 B6 B10 39.9(2)
B5 C1 B6 B11 103.3(2)
B5 C1 C6 C5 135.1(2)
B5 B4 B8 Ru3 -118.6(2)
B5 B4 B8 B7 -63.9(2)
B5 B4 B8 B9 36.0(2)
B5 B4 B8 B12 -2.9(3)
B5 B4 B9 B8 -139.4(2)
B5 B4 B9 B10 -36.6(2)
B5 B4 B9 B12 -100.0(2)
B5 B6 B10 B9 37.0(2)
B5 B6 B10 B11 137.5(2)
B5 B6 B10 B12 100.1(2)
B5 B6 B11 C2 96.7(2)
B5 B6 B11 B7 62.3(3)
B5 B6 B11 B10 -38.6(2)
B5 B6 B11 B12 -0.8(3)
B5 B9 B10 B6 -36.7(2)
B5 B9 B10 B11 -99.3(2)
B5 B9 B10 B12 -136.9(2)
B5 B9 B12 B7 -63.7(3)
B5 B9 B12 B8 -103.7(2)
B5 B9 B12 B10 38.2(2)
B5 B9 B12 B11 0.4(3)
B5 B10 B11 C2 -2.4(3)
B5 B10 B11 B6 37.2(2)
B5 B10 B11 B7 -64.3(3)
B5 B10 B11 B12 -100.5(2)
B5 B10 B12 B7 62.6(3)
B5 B10 B12 B8 -3.3(3)
B5 B10 B12 B9 -38.1(2)
B5 B10 B12 B11 99.5(2)
B6 C1 C2 C3 -99.2(2)
B6 C1 C2 Ru3 158.43(17)
B6 C1 C2 B7 104.8(2)
B6 C1 C2 B11 37.4(2)
B6 C1 B4 Ru3 -121.34(19)
B6 C1 B4 B5 35.4(2)
B6 C1 B4 B8 -65.5(2)
B6 C1 B4 B9 -3.8(3)
B6 C1 B5 B4 -142.0(2)
B6 C1 B5 B9 -102.4(2)
B6 C1 B5 B10 -39.4(2)
B6 C1 C6 C5 68.9(3)
B6 C2 C3 C4 -68.0(3)
B6 C2 B7 Ru3 120.9(2)
B6 C2 B7 B8 65.4(2)
B6 C2 B7 B11 -36.2(2)
B6 C2 B7 B12 3.0(3)
B6 C2 B11 B7 141.3(2)
B6 C2 B11 B10 39.4(2)
B6 C2 B11 B12 102.3(2)
B6 B5 B9 B4 -102.0(2)
B6 B5 B9 B8 -64.4(3)
B6 B5 B9 B10 37.3(2)
B6 B5 B9 B12 -0.9(3)
B6 B5 B10 B9 -138.3(2)
B6 B5 B10 B11 -37.4(2)
B6 B5 B10 B12 -100.0(2)
B6 B10 B11 C2 -39.64(19)
B6 B10 B11 B7 -101.5(2)
B6 B10 B11 B12 -137.8(2)
B6 B10 B12 B7 0.3(3)
B6 B10 B12 B8 -65.5(3)
B6 B10 B12 B9 -100.3(2)
B6 B10 B12 B11 37.2(2)
B6 B11 B12 B7 101.8(2)
B6 B11 B12 B8 64.5(3)
B6 B11 B12 B9 0.2(3)
B6 B11 B12 B10 -37.6(2)
C6 C1 C2 C3 -0.4(3)
C6 C1 C2 Ru3 -102.8(2)
C6 C1 C2 B6 98.8(2)
C6 C1 C2 B7 -156.5(2)
C6 C1 C2 B11 136.1(2)
C6 C1 B4 Ru3 100.0(2)
C6 C1 B4 B5 -103.2(3)
C6 C1 B4 B8 155.8(2)
C6 C1 B4 B9 -142.4(2)
C6 C1 B5 B4 118.2(3)
C6 C1 B5 B6 -99.7(2)
C6 C1 B5 B9 157.9(2)
C6 C1 B5 B10 -139.1(2)
C6 C1 B6 C2 -112.6(2)
C6 C1 B6 B5 108.9(2)
C6 C1 B6 B10 148.8(2)
C6 C1 B6 B11 -147.9(2)
B7 C2 C3 C4 152.0(2)
B7 C2 B6 C1 -102.4(2)
B7 C2 B6 B5 -66.3(3)
B7 C2 B6 B10 -2.8(3)
B7 C2 B6 B11 36.9(2)
B7 C2 B11 B6 -141.3(2)
B7 C2 B11 B10 -101.9(2)
B7 C2 B11 B12 -39.0(2)
B7 B8 B9 B4 97.7(2)
B7 B8 B9 B5 60.7(3)
B7 B8 B9 B10 -3.5(3)
B7 B8 B9 B12 -38.0(2)
B7 B8 B12 B9 136.1(2)
B7 B8 B12 B10 101.4(2)
B7 B8 B12 B11 36.9(2)
B7 B11 B12 B8 -37.3(2)
B7 B11 B12 B9 -101.5(2)
B7 B11 B12 B10 -139.4(2)
B8 B4 B5 C1 99.0(2)
B8 B4 B5 B6 64.7(3)
B8 B4 B5 B9 -35.9(2)
B8 B4 B5 B10 0.9(3)
B8 B4 B9 B5 139.4(2)
B8 B4 B9 B10 102.8(3)
B8 B4 B9 B12 39.4(2)
B8 B7 B11 C2 -99.3(2)
B8 B7 B11 B6 -64.2(3)
B8 B7 B11 B10 -0.6(3)
B8 B7 B11 B12 36.0(2)
B8 B7 B12 B9 -39.4(2)
B8 B7 B12 B10 -103.2(2)
B8 B7 B12 B11 -139.8(2)
B8 B9 B10 B5 102.5(2)
B8 B9 B10 B6 65.7(3)
B8 B9 B10 B11 3.2(3)
B8 B9 B10 B12 -34.5(2)
B8 B9 B12 B7 40.0(2)
B8 B9 B12 B10 142.0(2)
B8 B9 B12 B11 104.1(2)
B9 B4 B5 C1 134.9(2)
B9 B4 B5 B6 100.6(2)
B9 B4 B5 B10 36.8(2)
B9 B4 B8 Ru3 -154.65(19)
B9 B4 B8 B7 -99.9(2)
B9 B4 B8 B12 -38.9(2)
B9 B5 B6 C1 97.8(2)
B9 B5 B6 C2 62.8(3)
B9 B5 B6 B10 -37.5(2)
B9 B5 B6 B11 1.1(3)
B9 B5 B10 B6 138.3(2)
B9 B5 B10 B11 100.9(2)
B9 B5 B10 B12 38.3(2)
B9 B8 B12 B7 -136.1(2)
B9 B8 B12 B10 -34.7(2)
B9 B8 B12 B11 -99.2(2)
B9 B10 B11 C2 60.4(3)
B9 B10 B11 B6 100.0(2)
B9 B10 B11 B7 -1.5(3)
B9 B10 B11 B12 -37.8(2)
B9 B10 B12 B7 100.7(2)
B9 B10 B12 B8 34.8(2)
B9 B10 B12 B11 137.6(2)
B10 B5 B6 C1 135.3(2)
B10 B5 B6 C2 100.2(2)
B10 B5 B6 B11 38.5(2)
B10 B5 B9 B4 -139.3(2)
B10 B5 B9 B8 -101.7(3)
B10 B5 B9 B12 -38.2(2)
B10 B6 B11 C2 135.3(2)
B10 B6 B11 B7 100.9(2)
B10 B6 B11 B12 37.8(2)
B10 B9 B12 B7 -102.0(2)
B10 B9 B12 B8 -142.0(2)
B10 B9 B12 B11 -37.8(2)
B10 B11 B12 B7 139.4(2)
B10 B11 B12 B8 102.1(2)
B10 B11 B12 B9 37.87(19)
B11 C2 C3 C4 -134.6(2)
B11 C2 B6 C1 -139.3(2)
B11 C2 B6 B5 -103.2(2)
B11 C2 B6 B10 -39.7(2)
B11 C2 B7 Ru3 157.07(19)
B11 C2 B7 B8 101.6(2)
B11 C2 B7 B12 39.1(2)
B11 B6 B10 B5 -137.5(2)
B11 B6 B10 B9 -100.5(2)
B11 B6 B10 B12 -37.4(2)
B11 B7 B8 Ru3 118.3(2)
B11 B7 B8 B4 63.9(2)
B11 B7 B8 B9 2.5(3)
B11 B7 B8 B12 -36.0(2)
B11 B7 B12 B8 139.8(2)
B11 B7 B12 B9 100.4(2)
B11 B7 B12 B10 36.6(2)
B11 B10 B12 B7 -36.9(2)
B11 B10 B12 B8 -102.8(2)
B11 B10 B12 B9 -137.6(2)
B12 B7 B8 Ru3 154.30(19)
B12 B7 B8 B4 99.9(2)
B12 B7 B8 B9 38.5(2)
B12 B7 B11 C2 -135.2(2)
B12 B7 B11 B6 -100.2(3)
B12 B7 B11 B10 -36.6(2)
B12 B8 B9 B4 135.7(2)
B12 B8 B9 B5 98.7(3)
B12 B8 B9 B10 34.5(2)
B12 B9 B10 B5 136.9(2)
B12 B9 B10 B6 100.2(2)
B12 B9 B10 B11 37.6(2)
B12 B10 B11 C2 98.2(2)
B12 B10 B11 B6 137.8(2)
B12 B10 B11 B7 36.3(2)
